data_4120471
loop_
_publ_author_name
'Izumiseki, Atsuto'
'Yamamoto, Hisashi'

_publ_section_title
;
 Intermolecular/Intramolecular sequential aldol reaction.
;
_journal_issue 4
_journal_name_full 'Journal of the American Chemical Society'
_journal_page_first 1308
_journal_page_last 1311
_journal_paper_doi 10.1021/ja413008a
_journal_volume 136
_journal_year 2014
_chemical_formula_moiety 'C38 H84 O3 Si8'
_chemical_formula_sum 'C38 H84 O3 Si8'
_chemical_formula_weight 813.76
_space_group_IT_number 2
_symmetry_cell_setting triclinic
_symmetry_Int_Tables_number 2
_symmetry_space_group_name_Hall '-P 1'
_symmetry_space_group_name_H-M 'P -1'
_atom_sites_solution_hydrogens geom
_atom_sites_solution_primary direct
_atom_sites_solution_secondary difmap
_cell_angle_alpha 97.412(7)
_cell_angle_beta 92.695(7)
_cell_angle_gamma 95.354(7)
_cell_formula_units_Z 2
_cell_length_a 9.3553(6)
_cell_length_b 14.9780(10)
_cell_length_c 18.5074(13)
_cell_measurement_reflns_used 23662
_cell_measurement_temperature 173
_cell_measurement_theta_max 27.80
_cell_measurement_theta_min 3.00
_cell_volume 2555.9(3)
_computing_cell_refinement 'CrystalClear-SM Auto 2.0 r15'
_computing_data_collection 'CrystalClear-SM Auto 2.0 r15 (Rigaku, 2011)'
_computing_data_reduction 'CrystalClear-SM Auto 2.0 r15'
_computing_molecular_graphics 'CrystalStructure 4.0'
_computing_publication_material 'CrystalStructure 4.0 (Rigaku, 2010)'
_computing_structure_refinement 'SHELXL97 (Sheldrick, 2008)'
_computing_structure_solution 'SHELXS97 (Sheldrick, 2008)'
_diffrn_ambient_temperature 173
_diffrn_detector_area_resol_mean 6.827
_diffrn_measured_fraction_theta_full 0.996
_diffrn_measured_fraction_theta_max 0.996
_diffrn_measurement_device_type 'Rigaku XtaLAB mini'
_diffrn_measurement_method \w
_diffrn_radiation_type 'Mo K\a'
_diffrn_radiation_wavelength 0.71075
_diffrn_reflns_av_R_equivalents 0.0352
_diffrn_reflns_limit_h_max 12
_diffrn_reflns_limit_h_min -12
_diffrn_reflns_limit_k_max 19
_diffrn_reflns_limit_k_min -19
_diffrn_reflns_limit_l_max 24
_diffrn_reflns_limit_l_min -24
_diffrn_reflns_number 26743
_diffrn_reflns_theta_full 27.48
_diffrn_reflns_theta_max 27.49
_diffrn_standards_number 0
_exptl_absorpt_coefficient_mu 0.240
_exptl_absorpt_correction_T_max 0.976
_exptl_absorpt_correction_T_min 0.746
_exptl_absorpt_correction_type multi-scan
_exptl_absorpt_process_details 'REQAB (Rigaku, 1998)'
_exptl_crystal_colour colorless
_exptl_crystal_density_diffrn 1.057
_exptl_crystal_density_method 'not measured'
_exptl_crystal_description chip
_exptl_crystal_F_000 896.00
_exptl_crystal_size_max 0.100
_exptl_crystal_size_mid 0.100
_exptl_crystal_size_min 0.100
_refine_diff_density_max 1.460
_refine_diff_density_min -0.550
_refine_ls_extinction_coef 0.0006(7)
_refine_ls_extinction_method SHELXL
_refine_ls_goodness_of_fit_ref 1.049
_refine_ls_hydrogen_treatment constr
_refine_ls_number_parameters 443
_refine_ls_number_reflns 11671
_refine_ls_number_restraints 0
_refine_ls_R_factor_gt 0.0488
_refine_ls_shift/su_max 0.001
_refine_ls_structure_factor_coef Fsqd
_refine_ls_weighting_details 'w = 1/[\s^2^(Fo^2^)+(0.0466P)^2^+1.7371P] where P=(Fo^2^+2Fc^2^)/3'
_refine_ls_weighting_scheme calc
_refine_ls_wR_factor_ref 0.1200
_reflns_number_gt 9531
_reflns_number_total 11671
_reflns_threshold_expression F^2^>2.0\s(F^2^)
_cod_data_source_file ja413008a_si_003.cif
_cod_data_source_block 612
_cod_database_code 4120471

loop_
_symmetry_equiv_pos_site_id
_symmetry_equiv_pos_as_xyz
1 +X,+Y,+Z
2 -X,-Y,-Z

loop_
_atom_site_label
_atom_site_type_symbol
_atom_site_fract_x
_atom_site_fract_y
_atom_site_fract_z
_atom_site_U_iso_or_equiv
_atom_site_adp_type
_atom_site_occupancy
_atom_site_symmetry_multiplicity
_atom_site_calc_flag
_atom_site_refinement_flags
Si1 Si 0.39661(6) 1.10850(3) 0.72020(3) 0.01994(12) Uani 1.0 2 d .
Si2 Si 0.20077(6) 0.68617(3) 0.84554(3) 0.01825(12) Uani 1.0 2 d .
Si3 Si 0.11487(6) 0.78708(4) 0.93813(3) 0.02582(14) Uani 1.0 2 d .
Si4 Si 0.26319(6) 1.14122(4) 0.82478(3) 0.02657(14) Uani 1.0 2 d .
Si5 Si 0.38198(6) 0.60704(4) 0.89527(3) 0.02739(14) Uani 1.0 2 d .
Si6 Si 0.00330(7) 0.57774(4) 0.80063(3) 0.03073(15) Uani 1.0 2 d .
Si7 Si 0.60437(7) 1.21456(4) 0.72490(3) 0.02817(14) Uani 1.0 2 d .
Si8 Si 0.25098(7) 1.14292(4) 0.62060(4) 0.03246(15) Uani 1.0 2 d .
O10 O 0.43864(14) 1.00196(8) 0.70305(7) 0.0194(3) Uani 1.0 2 d .
O11 O 0.51591(16) 0.62380(11) 0.65961(9) 0.0371(4) Uani 1.0 2 d .
O27 O 0.25182(14) 0.76022(8) 0.78874(7) 0.0191(3) Uani 1.0 2 d .
C12 C 0.34508(19) 0.75453(12) 0.72899(10) 0.0163(4) Uani 1.0 2 d .
C13 C 0.43038(19) 0.93007(12) 0.74848(10) 0.0167(4) Uani 1.0 2 d .
C14 C 0.1327(2) 0.79223(12) 0.61169(10) 0.0189(4) Uani 1.0 2 d .
C15 C 0.20253(19) 0.86383(12) 0.67338(10) 0.0175(4) Uani 1.0 2 d .
C16 C 0.35487(19) 0.84616(11) 0.69900(10) 0.0155(4) Uani 1.0 2 d .
C17 C 0.2858(2) 0.67725(12) 0.66899(10) 0.0176(4) Uani 1.0 2 d .
C18 C 0.1417(2) 0.69706(12) 0.63423(10) 0.0190(4) Uani 1.0 2 d .
C19 C 0.4014(2) 0.65058(13) 0.61553(11) 0.0222(4) Uani 1.0 2 d .
C20 C 0.3438(2) 0.57530(13) 0.55584(11) 0.0222(4) Uani 1.0 2 d .
C21 C -0.0274(2) 0.80605(14) 0.60065(12) 0.0273(5) Uani 1.0 2 d .
C22 C 0.2019(3) 0.80284(14) 0.53947(11) 0.0262(5) Uani 1.0 2 d .
C23 C 0.5834(2) 0.92046(13) 0.78171(10) 0.0208(4) Uani 1.0 2 d .
C24 C 0.6751(3) 0.87140(15) 0.72585(12) 0.0303(5) Uani 1.0 2 d .
C25 C 0.6615(3) 1.01443(14) 0.80701(12) 0.0290(5) Uani 1.0 2 d .
C26 C 0.5714(3) 0.87304(16) 0.85001(12) 0.0316(5) Uani 1.0 2 d .
C28 C 0.2243(3) 0.43907(16) 0.44683(13) 0.0374(6) Uani 1.0 2 d .
C29 C 0.3270(3) 0.59108(14) 0.48423(11) 0.0287(5) Uani 1.0 2 d .
C30 C 0.3286(3) 1.09734(18) 0.90971(13) 0.0381(6) Uani 1.0 2 d .
C31 C -0.0512(4) 0.5098(2) 0.87525(17) 0.0633(10) Uani 1.0 2 d .
C32 C 0.1716(3) 1.25289(16) 0.64721(16) 0.0450(7) Uani 1.0 2 d .
C33 C 0.2680(3) 0.85366(18) 0.99562(13) 0.0417(6) Uani 1.0 2 d .
C34 C 0.0701(3) 1.09564(18) 0.80511(15) 0.0403(6) Uani 1.0 2 d .
C35 C 0.5508(3) 0.67706(18) 0.93384(17) 0.0504(8) Uani 1.0 2 d .
C36 C -0.1558(3) 0.63704(19) 0.77469(15) 0.0446(7) Uani 1.0 2 d .
C37 C 0.0907(3) 1.06016(17) 0.59071(16) 0.0466(7) Uani 1.0 2 d .
C38 C 0.2756(4) 1.26797(16) 0.84626(16) 0.0471(7) Uani 1.0 2 d .
C39 C 0.0377(3) 0.49161(16) 0.72180(15) 0.0422(6) Uani 1.0 2 d .
C40 C 0.2475(4) 0.42102(17) 0.51759(15) 0.0527(8) Uani 1.0 2 d .
C41 C 0.0139(4) 0.8693(2) 0.89241(16) 0.0546(8) Uani 1.0 2 d .
C42 C 0.3065(3) 0.48857(15) 0.57187(13) 0.0412(6) Uani 1.0 2 d .
C43 C 0.3035(4) 0.5556(3) 0.9731(2) 0.0733(11) Uani 1.0 2 d .
C44 C 0.5523(4) 1.32465(16) 0.69802(16) 0.0479(7) Uani 1.0 2 d .
C45 C 0.3592(4) 1.1518(3) 0.53880(15) 0.0563(8) Uani 1.0 2 d .
C46 C -0.0061(4) 0.7309(2) 1.00032(15) 0.0541(8) Uani 1.0 2 d .
C47 C 0.4367(4) 0.51604(19) 0.82644(18) 0.0557(8) Uani 1.0 2 d .
C48 C 0.7048(3) 1.24711(18) 0.81629(14) 0.0461(7) Uani 1.0 2 d .
C49 C 0.7323(3) 1.1701(2) 0.65699(15) 0.0500(7) Uani 1.0 2 d .
C50 C 0.2666(3) 0.52344(16) 0.43002(12) 0.0340(5) Uani 1.0 2 d .
H11 H 0.5307 0.5704 0.6443 0.0446 Uiso 1.0 2 calc R
H13 H 0.3675 0.9467 0.7893 0.0200 Uiso 1.0 2 calc R
H15A H 0.1409 0.8656 0.7155 0.0210 Uiso 1.0 2 calc R
H15B H 0.2071 0.9240 0.6563 0.0210 Uiso 1.0 2 calc R
H16 H 0.4107 0.8383 0.6543 0.0186 Uiso 1.0 2 calc R
H17 H 0.2630 0.6233 0.6947 0.0211 Uiso 1.0 2 calc R
H18A H 0.0667 0.6870 0.6691 0.0228 Uiso 1.0 2 calc R
H18B H 0.1173 0.6521 0.5903 0.0228 Uiso 1.0 2 calc R
H19 H 0.4377 0.7048 0.5929 0.0267 Uiso 1.0 2 calc R
H21A H -0.0362 0.8662 0.5866 0.0327 Uiso 1.0 2 calc R
H21B H -0.0747 0.8009 0.6463 0.0327 Uiso 1.0 2 calc R
H21C H -0.0732 0.7599 0.5621 0.0327 Uiso 1.0 2 calc R
H22A H 0.1939 0.8642 0.5276 0.0314 Uiso 1.0 2 calc R
H22B H 0.1525 0.7587 0.5005 0.0314 Uiso 1.0 2 calc R
H22C H 0.3036 0.7924 0.5441 0.0314 Uiso 1.0 2 calc R
H24A H 0.6802 0.9032 0.6828 0.0364 Uiso 1.0 2 calc R
H24B H 0.6315 0.8092 0.7113 0.0364 Uiso 1.0 2 calc R
H24C H 0.7723 0.8704 0.7477 0.0364 Uiso 1.0 2 calc R
H25A H 0.6725 1.0477 0.7650 0.0347 Uiso 1.0 2 calc R
H25B H 0.7566 1.0083 0.8293 0.0347 Uiso 1.0 2 calc R
H25C H 0.6054 1.0476 0.8430 0.0347 Uiso 1.0 2 calc R
H26A H 0.5124 0.9061 0.8845 0.0380 Uiso 1.0 2 calc R
H26B H 0.6676 0.8717 0.8729 0.0380 Uiso 1.0 2 calc R
H26C H 0.5266 0.8110 0.8363 0.0380 Uiso 1.0 2 calc R
H28 H 0.1794 0.3934 0.4103 0.0449 Uiso 1.0 2 calc R
H30A H 0.4298 1.1200 0.9215 0.0457 Uiso 1.0 2 calc R
H30B H 0.3192 1.0310 0.9016 0.0457 Uiso 1.0 2 calc R
H30C H 0.2710 1.1182 0.9503 0.0457 Uiso 1.0 2 calc R
H31A H -0.0701 0.5508 0.9187 0.0760 Uiso 1.0 2 calc R
H31B H 0.0265 0.4736 0.8873 0.0760 Uiso 1.0 2 calc R
H31C H -0.1385 0.4695 0.8587 0.0760 Uiso 1.0 2 calc R
H32A H 0.2492 1.3009 0.6635 0.0540 Uiso 1.0 2 calc R
H32B H 0.1075 1.2462 0.6869 0.0540 Uiso 1.0 2 calc R
H32C H 0.1170 1.2687 0.6050 0.0540 Uiso 1.0 2 calc R
H33A H 0.3335 0.8834 0.9643 0.0501 Uiso 1.0 2 calc R
H33B H 0.3199 0.8129 1.0222 0.0501 Uiso 1.0 2 calc R
H33C H 0.2308 0.8995 1.0305 0.0501 Uiso 1.0 2 calc R
H34A H 0.0633 1.0296 0.7937 0.0484 Uiso 1.0 2 calc R
H34B H 0.0302 1.1213 0.7633 0.0484 Uiso 1.0 2 calc R
H34C H 0.0157 1.1122 0.8480 0.0484 Uiso 1.0 2 calc R
H35A H 0.5271 0.7257 0.9706 0.0604 Uiso 1.0 2 calc R
H35B H 0.5995 0.7033 0.8946 0.0604 Uiso 1.0 2 calc R
H35C H 0.6145 0.6389 0.9565 0.0604 Uiso 1.0 2 calc R
H36A H -0.1747 0.6821 0.8155 0.0536 Uiso 1.0 2 calc R
H36B H -0.2403 0.5927 0.7632 0.0536 Uiso 1.0 2 calc R
H36C H -0.1355 0.6672 0.7318 0.0536 Uiso 1.0 2 calc R
H37A H 0.0322 1.0525 0.6325 0.0560 Uiso 1.0 2 calc R
H37B H 0.1225 1.0018 0.5713 0.0560 Uiso 1.0 2 calc R
H37C H 0.0331 1.0828 0.5526 0.0560 Uiso 1.0 2 calc R
H38A H 0.3766 1.2920 0.8564 0.0565 Uiso 1.0 2 calc R
H38B H 0.2212 1.2846 0.8891 0.0565 Uiso 1.0 2 calc R
H38C H 0.2354 1.2934 0.8044 0.0565 Uiso 1.0 2 calc R
H39A H 0.0664 0.5225 0.6804 0.0506 Uiso 1.0 2 calc R
H39B H -0.0502 0.4510 0.7075 0.0506 Uiso 1.0 2 calc R
H39C H 0.1148 0.4564 0.7363 0.0506 Uiso 1.0 2 calc R
H40 H 0.2227 0.3617 0.5291 0.0632 Uiso 1.0 2 calc R
H41A H 0.0766 0.8987 0.8596 0.0656 Uiso 1.0 2 calc R
H41B H -0.0165 0.9153 0.9295 0.0656 Uiso 1.0 2 calc R
H41C H -0.0709 0.8369 0.8643 0.0656 Uiso 1.0 2 calc R
H42 H 0.3214 0.4754 0.6203 0.0494 Uiso 1.0 2 calc R
H43A H 0.2754 0.6036 1.0093 0.0879 Uiso 1.0 2 calc R
H43B H 0.3753 0.5226 0.9958 0.0879 Uiso 1.0 2 calc R
H43C H 0.2188 0.5138 0.9552 0.0879 Uiso 1.0 2 calc R
H44A H 0.4990 1.3133 0.6503 0.0575 Uiso 1.0 2 calc R
H44B H 0.6392 1.3657 0.6951 0.0575 Uiso 1.0 2 calc R
H44C H 0.4916 1.3523 0.7346 0.0575 Uiso 1.0 2 calc R
H45A H 0.4450 1.1945 0.5524 0.0675 Uiso 1.0 2 calc R
H45B H 0.3009 1.1734 0.5005 0.0675 Uiso 1.0 2 calc R
H45C H 0.3882 1.0922 0.5207 0.0675 Uiso 1.0 2 calc R
H46A H -0.0876 0.6956 0.9715 0.0650 Uiso 1.0 2 calc R
H46B H -0.0418 0.7771 1.0355 0.0650 Uiso 1.0 2 calc R
H46C H 0.0477 0.6907 1.0265 0.0650 Uiso 1.0 2 calc R
H47A H 0.3511 0.4773 0.8049 0.0669 Uiso 1.0 2 calc R
H47B H 0.5015 0.4795 0.8503 0.0669 Uiso 1.0 2 calc R
H47C H 0.4862 0.5435 0.7880 0.0669 Uiso 1.0 2 calc R
H48A H 0.7357 1.1928 0.8343 0.0553 Uiso 1.0 2 calc R
H48B H 0.6417 1.2762 0.8509 0.0553 Uiso 1.0 2 calc R
H48C H 0.7893 1.2893 0.8114 0.0553 Uiso 1.0 2 calc R
H49A H 0.6810 1.1528 0.6091 0.0600 Uiso 1.0 2 calc R
H49B H 0.7721 1.1172 0.6730 0.0600 Uiso 1.0 2 calc R
H49C H 0.8107 1.2172 0.6534 0.0600 Uiso 1.0 2 calc R
H12 H 0.4430 0.7428 0.7472 0.0195 Uiso 1.0 2 calc R
H29 H 0.3572 0.6492 0.4718 0.0345 Uiso 1.0 2 calc R
H50 H 0.2546 0.5358 0.3811 0.0407 Uiso 1.0 2 calc R

loop_
_atom_site_aniso_label
_atom_site_aniso_U_11
_atom_site_aniso_U_22
_atom_site_aniso_U_33
_atom_site_aniso_U_12
_atom_site_aniso_U_13
_atom_site_aniso_U_23
Si1 0.0208(3) 0.0159(3) 0.0226(3) -0.00053(19) 0.0007(2) 0.0024(2)
Si2 0.0183(3) 0.0206(3) 0.0163(3) 0.00132(19) 0.00125(19) 0.00458(19)
Si3 0.0228(3) 0.0349(4) 0.0202(3) 0.0060(3) 0.0050(3) 0.0018(3)
Si4 0.0250(3) 0.0207(3) 0.0337(4) -0.0000(3) 0.0101(3) 0.0013(3)
Si5 0.0262(3) 0.0268(3) 0.0322(3) 0.0068(3) 0.0020(3) 0.0125(3)
Si6 0.0286(4) 0.0309(4) 0.0309(4) -0.0095(3) -0.0003(3) 0.0070(3)
Si7 0.0290(3) 0.0268(3) 0.0273(3) -0.0085(3) 0.0051(3) 0.0055(3)
Si8 0.0362(4) 0.0289(4) 0.0334(4) 0.0066(3) -0.0042(3) 0.0086(3)
O10 0.0226(7) 0.0162(7) 0.0192(7) -0.0004(5) 0.0022(6) 0.0029(5)
O11 0.0298(9) 0.0436(10) 0.0354(9) 0.0210(7) -0.0072(7) -0.0133(8)
O27 0.0233(7) 0.0193(7) 0.0155(6) 0.0036(6) 0.0056(6) 0.0031(5)
C12 0.0167(9) 0.0175(9) 0.0150(8) 0.0033(7) 0.0022(7) 0.0015(7)
C13 0.0166(9) 0.0168(9) 0.0168(9) 0.0018(7) 0.0012(7) 0.0022(7)
C14 0.0186(9) 0.0195(9) 0.0178(9) 0.0015(7) -0.0025(7) 0.0005(7)
C15 0.0166(9) 0.0168(9) 0.0188(9) 0.0027(7) -0.0013(7) 0.0016(7)
C16 0.0156(9) 0.0152(9) 0.0153(8) 0.0014(7) 0.0004(7) 0.0010(7)
C17 0.0189(9) 0.0166(9) 0.0172(9) 0.0027(7) 0.0007(7) 0.0013(7)
C18 0.0173(9) 0.0177(9) 0.0208(9) 0.0000(7) 0.0006(8) -0.0000(7)
C19 0.0220(10) 0.0214(10) 0.0224(10) 0.0043(8) 0.0017(8) -0.0021(8)
C20 0.0231(10) 0.0205(10) 0.0223(10) 0.0051(8) 0.0046(8) -0.0027(8)
C21 0.0204(10) 0.0254(11) 0.0353(12) 0.0036(8) -0.0061(9) 0.0033(9)
C22 0.0317(12) 0.0287(11) 0.0183(10) 0.0028(9) -0.0012(9) 0.0047(8)
C23 0.0159(9) 0.0238(10) 0.0217(10) 0.0002(8) -0.0019(8) 0.0016(8)
C24 0.0169(10) 0.0365(12) 0.0367(12) 0.0063(9) 0.0023(9) -0.0013(10)
C25 0.0204(10) 0.0298(11) 0.0337(12) -0.0040(9) -0.0053(9) 0.0003(9)
C26 0.0263(11) 0.0399(13) 0.0278(11) -0.0025(10) -0.0082(9) 0.0087(10)
C28 0.0383(13) 0.0368(13) 0.0307(12) -0.0116(10) 0.0091(10) -0.0111(10)
C29 0.0398(13) 0.0223(10) 0.0232(10) 0.0004(9) 0.0081(9) -0.0004(8)
C30 0.0372(14) 0.0482(15) 0.0281(12) 0.0054(11) 0.0077(10) -0.0006(11)
C31 0.079(3) 0.0590(19) 0.0474(17) -0.0344(17) 0.0017(16) 0.0210(15)
C32 0.0501(16) 0.0308(13) 0.0580(17) 0.0105(11) 0.0026(13) 0.0165(12)
C33 0.0420(14) 0.0477(15) 0.0311(12) -0.0006(12) -0.0001(11) -0.0069(11)
C34 0.0261(12) 0.0470(15) 0.0492(15) 0.0022(10) 0.0088(11) 0.0105(12)
C35 0.0396(15) 0.0412(15) 0.071(2) 0.0082(12) -0.0209(14) 0.0153(14)
C36 0.0234(12) 0.0619(18) 0.0468(15) -0.0018(11) 0.0036(11) 0.0044(13)
C37 0.0451(15) 0.0372(14) 0.0554(17) 0.0099(12) -0.0251(13) 0.0042(12)
C38 0.0632(18) 0.0252(12) 0.0529(16) 0.0021(12) 0.0260(14) -0.0014(11)
C39 0.0440(15) 0.0291(12) 0.0485(15) -0.0084(11) -0.0058(12) -0.0013(11)
C40 0.091(3) 0.0239(12) 0.0378(14) -0.0169(13) 0.0167(15) -0.0029(11)
C41 0.0548(18) 0.0587(18) 0.0524(17) 0.0319(15) -0.0038(14) -0.0010(14)
C42 0.0747(19) 0.0236(11) 0.0243(11) 0.0022(12) 0.0047(12) 0.0009(9)
C43 0.0506(19) 0.112(3) 0.077(3) 0.0241(19) 0.0147(17) 0.071(3)
C44 0.0586(18) 0.0296(13) 0.0548(17) -0.0115(12) 0.0065(14) 0.0130(12)
C45 0.0581(19) 0.081(3) 0.0332(14) 0.0198(16) -0.0003(13) 0.0129(14)
C46 0.0526(17) 0.0655(19) 0.0427(15) -0.0059(14) 0.0290(14) -0.0002(14)
C47 0.0575(18) 0.0400(15) 0.070(2) 0.0251(14) -0.0050(16) -0.0032(14)
C48 0.0530(17) 0.0384(14) 0.0403(14) -0.0199(12) -0.0080(12) 0.0025(11)
C49 0.0356(14) 0.074(2) 0.0430(15) 0.0030(13) 0.0162(12) 0.0142(14)
C50 0.0401(13) 0.0378(13) 0.0219(11) 0.0022(10) 0.0022(10) -0.0029(9)

loop_
_atom_type_symbol
_atom_type_description
_atom_type_scat_dispersion_real
_atom_type_scat_dispersion_imag
_atom_type_scat_source
C C 0.0033 0.0016
;
International Tables for Crystallography
(1992, Vol. C, Tables 4.2.6.8 and 6.1.1.4)
;
H H 0.0000 0.0000
;
International Tables for Crystallography
(1992, Vol. C, Table 6.1.1.4)
;
O O 0.0106 0.0060
;
International Tables for Crystallography
(1992, Vol. C, Tables 4.2.6.8 and 6.1.1.4)
;
Si Si 0.0817 0.0704
;
International Tables for Crystallography
(1992, Vol. C, Tables 4.2.6.8 and 6.1.1.4)
;

loop_
_geom_angle_atom_site_label_1
_geom_angle_atom_site_label_2
_geom_angle_atom_site_label_3
_geom_angle
_geom_angle_publ_flag
Si4 Si1 Si7 110.22(3) yes
Si4 Si1 Si8 105.28(4) yes
Si4 Si1 O10 115.76(6) yes
Si7 Si1 Si8 103.62(3) yes
Si7 Si1 O10 111.42(6) yes
Si8 Si1 O10 109.67(6) yes
Si3 Si2 Si5 110.11(3) yes
Si3 Si2 Si6 106.72(3) yes
Si3 Si2 O27 98.90(5) yes
Si5 Si2 Si6 107.55(3) yes
Si5 Si2 O27 117.27(6) yes
Si6 Si2 O27 115.47(6) yes
Si2 Si3 C33 110.59(9) yes
Si2 Si3 C41 107.51(10) yes
Si2 Si3 C46 114.12(10) yes
C33 Si3 C41 107.49(13) yes
C33 Si3 C46 107.82(12) yes
C41 Si3 C46 109.12(14) yes
Si1 Si4 C30 115.96(9) yes
Si1 Si4 C34 110.47(9) yes
Si1 Si4 C38 106.72(10) yes
C30 Si4 C34 107.36(12) yes
C30 Si4 C38 106.86(12) yes
C34 Si4 C38 109.29(13) yes
Si2 Si5 C35 116.21(10) yes
Si2 Si5 C43 106.57(12) yes
Si2 Si5 C47 111.57(11) yes
C35 Si5 C43 105.94(15) yes
C35 Si5 C47 106.71(13) yes
C43 Si5 C47 109.61(16) yes
Si2 Si6 C31 109.20(10) yes
Si2 Si6 C36 109.97(9) yes
Si2 Si6 C39 116.23(9) yes
C31 Si6 C36 107.18(15) yes
C31 Si6 C39 104.99(13) yes
C36 Si6 C39 108.82(12) yes
Si1 Si7 C44 109.99(10) yes
Si1 Si7 C48 116.65(9) yes
Si1 Si7 C49 109.28(9) yes
C44 Si7 C48 104.49(12) yes
C44 Si7 C49 107.21(14) yes
C48 Si7 C49 108.79(13) yes
Si1 Si8 C32 109.85(10) yes
Si1 Si8 C37 115.52(10) yes
Si1 Si8 C45 110.67(11) yes
C32 Si8 C37 103.86(12) yes
C32 Si8 C45 109.63(15) yes
C37 Si8 C45 107.01(13) yes
Si1 O10 C13 130.12(12) yes
Si2 O27 C12 131.92(12) yes
O27 C12 C16 107.92(15) yes
O27 C12 C17 110.38(14) yes
C16 C12 C17 110.67(15) yes
O10 C13 C16 105.31(14) yes
O10 C13 C23 109.45(14) yes
C16 C13 C23 116.37(15) yes
C15 C14 C18 109.29(15) yes
C15 C14 C21 108.94(15) yes
C15 C14 C22 110.88(15) yes
C18 C14 C21 107.76(16) yes
C18 C14 C22 112.53(16) yes
C21 C14 C22 107.32(17) yes
C14 C15 C16 113.54(15) yes
C12 C16 C13 118.07(16) yes
C12 C16 C15 108.28(14) yes
C13 C16 C15 110.57(14) yes
C12 C17 C18 110.99(15) yes
C12 C17 C19 111.79(15) yes
C18 C17 C19 116.12(16) yes
C14 C18 C17 117.37(15) yes
O11 C19 C17 105.48(16) yes
O11 C19 C20 111.50(17) yes
C17 C19 C20 112.24(16) yes
C19 C20 C29 121.03(18) yes
C19 C20 C42 120.67(19) yes
C29 C20 C42 118.30(18) yes
C13 C23 C24 111.93(15) yes
C13 C23 C25 109.55(16) yes
C13 C23 C26 109.87(16) yes
C24 C23 C25 107.50(16) yes
C24 C23 C26 111.57(18) yes
C25 C23 C26 106.21(16) yes
C40 C28 C50 119.3(2) yes
C20 C29 C50 121.1(2) yes
C28 C40 C42 120.6(3) yes
C20 C42 C40 120.4(3) yes
C28 C50 C29 120.2(3) yes
C19 O11 H11 109.477 no
O27 C12 H12 109.282 no
C16 C12 H12 109.284 no
C17 C12 H12 109.276 no
O10 C13 H13 108.492 no
C16 C13 H13 108.488 no
C23 C13 H13 108.484 no
C14 C15 H15A 108.862 no
C14 C15 H15B 108.855 no
C16 C15 H15A 108.859 no
C16 C15 H15B 108.858 no
H15A C15 H15B 107.713 no
C12 C16 H16 106.420 no
C13 C16 H16 106.414 no
C15 C16 H16 106.414 no
C12 C17 H17 105.687 no
C18 C17 H17 105.685 no
C19 C17 H17 105.681 no
C14 C18 H18A 107.960 no
C14 C18 H18B 107.963 no
C17 C18 H18A 107.953 no
C17 C18 H18B 107.965 no
H18A C18 H18B 107.223 no
O11 C19 H19 109.169 no
C17 C19 H19 109.178 no
C20 C19 H19 109.178 no
C14 C21 H21A 109.475 no
C14 C21 H21B 109.475 no
C14 C21 H21C 109.475 no
H21A C21 H21B 109.463 no
H21A C21 H21C 109.462 no
H21B C21 H21C 109.477 no
C14 C22 H22A 109.477 no
C14 C22 H22B 109.475 no
C14 C22 H22C 109.480 no
H22A C22 H22B 109.465 no
H22A C22 H22C 109.462 no
H22B C22 H22C 109.467 no
C23 C24 H24A 109.468 no
C23 C24 H24B 109.468 no
C23 C24 H24C 109.470 no
H24A C24 H24B 109.480 no
H24A C24 H24C 109.468 no
H24B C24 H24C 109.474 no
C23 C25 H25A 109.468 no
C23 C25 H25B 109.477 no
C23 C25 H25C 109.473 no
H25A C25 H25B 109.462 no
H25A C25 H25C 109.474 no
H25B C25 H25C 109.473 no
C23 C26 H26A 109.470 no
C23 C26 H26B 109.469 no
C23 C26 H26C 109.476 no
H26A C26 H26B 109.466 no
H26A C26 H26C 109.467 no
H26B C26 H26C 109.480 no
C40 C28 H28 120.358 no
C50 C28 H28 120.368 no
C20 C29 H29 119.421 no
C50 C29 H29 119.439 no
Si4 C30 H30A 109.466 no
Si4 C30 H30B 109.472 no
Si4 C30 H30C 109.467 no
H30A C30 H30B 109.476 no
H30A C30 H30C 109.470 no
H30B C30 H30C 109.474 no
Si6 C31 H31A 109.469 no
Si6 C31 H31B 109.473 no
Si6 C31 H31C 109.475 no
H31A C31 H31B 109.470 no
H31A C31 H31C 109.464 no
H31B C31 H31C 109.476 no
Si8 C32 H32A 109.472 no
Si8 C32 H32B 109.477 no
Si8 C32 H32C 109.473 no
H32A C32 H32B 109.464 no
H32A C32 H32C 109.469 no
H32B C32 H32C 109.474 no
Si3 C33 H33A 109.464 no
Si3 C33 H33B 109.471 no
Si3 C33 H33C 109.464 no
H33A C33 H33B 109.474 no
H33A C33 H33C 109.469 no
H33B C33 H33C 109.486 no
Si4 C34 H34A 109.473 no
Si4 C34 H34B 109.474 no
Si4 C34 H34C 109.470 no
H34A C34 H34B 109.473 no
H34A C34 H34C 109.471 no
H34B C34 H34C 109.465 no
Si5 C35 H35A 109.471 no
Si5 C35 H35B 109.474 no
Si5 C35 H35C 109.473 no
H35A C35 H35B 109.467 no
H35A C35 H35C 109.464 no
H35B C35 H35C 109.478 no
Si6 C36 H36A 109.469 no
Si6 C36 H36B 109.465 no
Si6 C36 H36C 109.475 no
H36A C36 H36B 109.468 no
H36A C36 H36C 109.471 no
H36B C36 H36C 109.480 no
Si8 C37 H37A 109.478 no
Si8 C37 H37B 109.473 no
Si8 C37 H37C 109.471 no
H37A C37 H37B 109.462 no
H37A C37 H37C 109.471 no
H37B C37 H37C 109.472 no
Si4 C38 H38A 109.471 no
Si4 C38 H38B 109.473 no
Si4 C38 H38C 109.466 no
H38A C38 H38B 109.478 no
H38A C38 H38C 109.470 no
H38B C38 H38C 109.469 no
Si6 C39 H39A 109.461 no
Si6 C39 H39B 109.472 no
Si6 C39 H39C 109.473 no
H39A C39 H39B 109.469 no
H39A C39 H39C 109.468 no
H39B C39 H39C 109.485 no
C28 C40 H40 119.689 no
C42 C40 H40 119.698 no
Si3 C41 H41A 109.475 no
Si3 C41 H41B 109.466 no
Si3 C41 H41C 109.475 no
H41A C41 H41B 109.470 no
H41A C41 H41C 109.466 no
H41B C41 H41C 109.476 no
C20 C42 H42 119.811 no
C40 C42 H42 119.825 no
Si5 C43 H43A 109.469 no
Si5 C43 H43B 109.470 no
Si5 C43 H43C 109.473 no
H43A C43 H43B 109.473 no
H43A C43 H43C 109.469 no
H43B C43 H43C 109.473 no
Si7 C44 H44A 109.477 no
Si7 C44 H44B 109.475 no
Si7 C44 H44C 109.469 no
H44A C44 H44B 109.469 no
H44A C44 H44C 109.467 no
H44B C44 H44C 109.470 no
Si8 C45 H45A 109.468 no
Si8 C45 H45B 109.468 no
Si8 C45 H45C 109.469 no
H45A C45 H45B 109.480 no
H45A C45 H45C 109.476 no
H45B C45 H45C 109.466 no
Si3 C46 H46A 109.471 no
Si3 C46 H46B 109.469 no
Si3 C46 H46C 109.465 no
H46A C46 H46B 109.474 no
H46A C46 H46C 109.468 no
H46B C46 H46C 109.480 no
Si5 C47 H47A 109.472 no
Si5 C47 H47B 109.469 no
Si5 C47 H47C 109.466 no
H47A C47 H47B 109.476 no
H47A C47 H47C 109.471 no
H47B C47 H47C 109.474 no
Si7 C48 H48A 109.476 no
Si7 C48 H48B 109.473 no
Si7 C48 H48C 109.479 no
H48A C48 H48B 109.466 no
H48A C48 H48C 109.463 no
H48B C48 H48C 109.469 no
Si7 C49 H49A 109.468 no
Si7 C49 H49B 109.477 no
Si7 C49 H49C 109.476 no
H49A C49 H49B 109.475 no
H49A C49 H49C 109.459 no
H49B C49 H49C 109.472 no
C28 C50 H50 119.917 no
C29 C50 H50 119.924 no

loop_
_geom_bond_atom_site_label_1
_geom_bond_atom_site_label_2
_geom_bond_distance
_geom_bond_publ_flag
Si1 Si4 2.3751(9) yes
Si1 Si7 2.3835(8) yes
Si1 Si8 2.3791(10) yes
Si1 O10 1.6733(14) yes
Si2 Si3 2.3568(8) yes
Si2 Si5 2.3739(9) yes
Si2 Si6 2.3851(8) yes
Si2 O27 1.6770(15) yes
Si3 C33 1.869(3) yes
Si3 C41 1.881(4) yes
Si3 C46 1.873(3) yes
Si4 C30 1.878(3) yes
Si4 C34 1.872(3) yes
Si4 C38 1.880(3) yes
Si5 C35 1.870(3) yes
Si5 C43 1.868(4) yes
Si5 C47 1.867(3) yes
Si6 C31 1.880(4) yes
Si6 C36 1.878(3) yes
Si6 C39 1.879(3) yes
Si7 C44 1.882(3) yes
Si7 C48 1.880(3) yes
Si7 C49 1.879(3) yes
Si8 C32 1.887(3) yes
Si8 C37 1.868(3) yes
Si8 C45 1.872(3) yes
O10 C13 1.448(3) yes
O11 C19 1.434(3) yes
O27 C12 1.439(3) yes
C12 C16 1.542(3) yes
C12 C17 1.540(3) yes
C13 C16 1.547(3) yes
C13 C23 1.558(3) yes
C14 C15 1.537(3) yes
C14 C18 1.544(3) yes
C14 C21 1.539(3) yes
C14 C22 1.532(3) yes
C15 C16 1.538(3) yes
C17 C18 1.537(3) yes
C17 C19 1.545(3) yes
C19 C20 1.514(3) yes
C20 C29 1.380(3) yes
C20 C42 1.386(3) yes
C23 C24 1.533(3) yes
C23 C25 1.530(3) yes
C23 C26 1.531(4) yes
C28 C40 1.382(4) yes
C28 C50 1.367(4) yes
C29 C50 1.389(3) yes
C40 C42 1.385(4) yes
O11 H11 0.840 no
C12 H12 1.000 no
C13 H13 1.000 no
C15 H15A 0.990 no
C15 H15B 0.990 no
C16 H16 1.000 no
C17 H17 1.000 no
C18 H18A 0.990 no
C18 H18B 0.990 no
C19 H19 1.000 no
C21 H21A 0.980 no
C21 H21B 0.980 no
C21 H21C 0.980 no
C22 H22A 0.980 no
C22 H22B 0.980 no
C22 H22C 0.980 no
C24 H24A 0.980 no
C24 H24B 0.980 no
C24 H24C 0.980 no
C25 H25A 0.980 no
C25 H25B 0.980 no
C25 H25C 0.980 no
C26 H26A 0.980 no
C26 H26B 0.980 no
C26 H26C 0.980 no
C28 H28 0.950 no
C29 H29 0.950 no
C30 H30A 0.980 no
C30 H30B 0.980 no
C30 H30C 0.980 no
C31 H31A 0.980 no
C31 H31B 0.980 no
C31 H31C 0.980 no
C32 H32A 0.980 no
C32 H32B 0.980 no
C32 H32C 0.980 no
C33 H33A 0.980 no
C33 H33B 0.980 no
C33 H33C 0.980 no
C34 H34A 0.980 no
C34 H34B 0.980 no
C34 H34C 0.980 no
C35 H35A 0.980 no
C35 H35B 0.980 no
C35 H35C 0.980 no
C36 H36A 0.980 no
C36 H36B 0.980 no
C36 H36C 0.980 no
C37 H37A 0.980 no
C37 H37B 0.980 no
C37 H37C 0.980 no
C38 H38A 0.980 no
C38 H38B 0.980 no
C38 H38C 0.980 no
C39 H39A 0.980 no
C39 H39B 0.980 no
C39 H39C 0.980 no
C40 H40 0.950 no
C41 H41A 0.980 no
C41 H41B 0.980 no
C41 H41C 0.980 no
C42 H42 0.950 no
C43 H43A 0.980 no
C43 H43B 0.980 no
C43 H43C 0.980 no
C44 H44A 0.980 no
C44 H44B 0.980 no
C44 H44C 0.980 no
C45 H45A 0.980 no
C45 H45B 0.980 no
C45 H45C 0.980 no
C46 H46A 0.980 no
C46 H46B 0.980 no
C46 H46C 0.980 no
C47 H47A 0.980 no
C47 H47B 0.980 no
C47 H47C 0.980 no
C48 H48A 0.980 no
C48 H48B 0.980 no
C48 H48C 0.980 no
C49 H49A 0.980 no
C49 H49B 0.980 no
C49 H49C 0.980 no
C50 H50 0.950 no

loop_
_geom_contact_atom_site_label_1
_geom_contact_atom_site_label_2
_geom_contact_distance
_geom_contact_publ_flag
_geom_contact_site_symmetry_2
Si1 C25 3.401(3) no .
Si2 C17 3.388(2) no .
O10 C15 2.864(2) no .
O10 C24 3.135(3) no .
O10 C25 2.746(3) no .
O11 C12 2.857(3) no .
O11 C29 3.576(3) no .
O11 C42 2.948(3) no .
O27 C13 3.103(3) no .
O27 C14 3.517(3) no .
O27 C15 2.842(3) no .
O27 C18 2.996(3) no .
O27 C26 3.365(3) no .
O27 C41 3.403(4) no .
C12 C14 3.016(3) no .
C12 C23 3.199(3) no .
C12 C24 3.411(3) no .
C12 C26 3.237(3) no .
C14 C19 3.441(3) no .
C15 C17 2.963(3) no .
C16 C18 2.942(3) no .
C16 C19 3.208(3) no .
C16 C22 3.181(3) no .
C16 C24 2.994(3) no .
C16 C26 3.332(3) no .
C17 C22 3.341(3) no .
C17 C29 3.547(3) no .
C17 C42 3.175(3) no .
C18 C20 3.037(3) no .
C19 C22 3.470(3) no .
C20 C28 2.790(3) no .
C22 C29 3.527(3) no .
C25 C48 3.452(4) no .
C26 C35 3.487(4) no .
C29 C40 2.742(4) no .
C42 C50 2.757(4) no .
O11 C28 3.328(3) no 2_666
O11 C50 3.459(3) no 2_666
C28 O11 3.328(3) no 2_666
C50 O11 3.459(3) no 2_666
Si1 H13 2.8796 no .
Si1 H15B 3.1982 no .
Si1 H25A 2.9345 no .
Si1 H25C 3.2031 no .
Si1 H32A 3.5629 no .
Si1 H34B 3.5727 no .
Si1 H38A 3.5074 no .
Si1 H38C 3.5009 no .
Si1 H44A 3.5480 no .
Si1 H45A 3.5442 no .
Si1 H49A 3.5043 no .
Si2 H17 2.9319 no .
Si2 H18A 3.4443 no .
Si2 H26C 3.4473 no .
Si2 H31A 3.5268 no .
Si2 H33A 3.5333 no .
Si2 H36A 3.5245 no .
Si2 H41A 3.4719 no .
Si2 H41C 3.5538 no .
Si2 H43A 3.4837 no .
Si2 H43C 3.4940 no .
Si2 H47A 3.5552 no .
Si2 H12 3.0976 no .
Si3 H36A 3.5596 no .
Si4 H13 3.1572 no .
Si4 H32B 3.4945 no .
Si5 H26C 3.5471 no .
Si6 H17 3.2709 no .
Si6 H18A 3.1520 no .
Si6 H46A 3.5956 no .
Si7 H25A 2.8175 no .
Si7 H25C 3.5275 no .
Si7 H38A 3.4690 no .
Si7 H45A 3.4242 no .
Si8 H15B 3.4198 no .
Si8 H34B 3.4582 no .
Si8 H44A 3.2573 no .
O10 H15A 3.3326 no .
O10 H15B 2.4286 no .
O10 H16 2.4857 no .
O10 H24A 2.8272 no .
O10 H24B 3.5600 no .
O10 H25A 2.4188 no .
O10 H25C 2.9274 no .
O10 H49B 3.5245 no .
O11 H16 3.4590 no .
O11 H17 2.4822 no .
O11 H24B 2.9077 no .
O11 H42 2.7355 no .
O11 H47C 2.8121 no .
O11 H12 2.4203 no .
O27 H13 2.8984 no .
O27 H15A 2.4765 no .
O27 H16 3.2479 no .
O27 H17 2.5259 no .
O27 H18A 2.7863 no .
O27 H26A 3.3849 no .
O27 H26C 2.6851 no .
O27 H33A 3.5355 no .
O27 H41A 2.9735 no .
C12 H13 2.9347 no .
C12 H15A 2.6712 no .
C12 H15B 3.3534 no .
C12 H18A 2.8255 no .
C12 H18B 3.3683 no .
C12 H19 2.7371 no .
C12 H22C 3.5497 no .
C12 H24B 2.7752 no .
C12 H26C 2.5541 no .
C13 H15A 2.8012 no .
C13 H15B 2.6215 no .
C13 H24A 2.7231 no .
C13 H24B 2.7798 no .
C13 H24C 3.4010 no .
C13 H25A 2.7159 no .
C13 H25B 3.3722 no .
C13 H25C 2.6896 no .
C13 H26A 2.6758 no .
C13 H26B 3.3760 no .
C13 H26C 2.7462 no .
C13 H30B 3.2964 no .
C13 H12 2.8150 no .
C14 H16 2.6822 no .
C14 H17 3.4126 no .
C14 H19 3.2634 no .
C14 H37B 3.3272 no .
C15 H13 2.6779 no .
C15 H18A 2.8189 no .
C15 H18B 3.3489 no .
C15 H21A 2.6955 no .
C15 H21B 2.6775 no .
C15 H21C 3.3537 no .
C15 H22A 2.6954 no .
C15 H22B 3.3706 no .
C15 H22C 2.7395 no .
C15 H34A 3.5030 no .
C15 H37A 3.5183 no .
C15 H37B 3.0916 no .
C15 H12 3.3651 no .
C16 H17 3.3573 no .
C16 H18A 3.4029 no .
C16 H19 2.8839 no .
C16 H22A 3.4993 no .
C16 H22C 2.8810 no .
C16 H24A 3.1222 no .
C16 H24B 2.7021 no .
C16 H26C 3.0714 no .
C17 H11 2.9351 no .
C17 H15A 3.2761 no .
C17 H16 2.6334 no .
C17 H22C 3.0593 no .
C17 H39A 2.9842 no .
C17 H42 3.0945 no .
C18 H15A 2.7671 no .
C18 H15B 3.3646 no .
C18 H16 3.1091 no .
C18 H19 2.9035 no .
C18 H21A 3.3461 no .
C18 H21B 2.6657 no .
C18 H21C 2.6710 no .
C18 H22A 3.3958 no .
C18 H22B 2.7544 no .
C18 H22C 2.7510 no .
C18 H36C 3.2586 no .
C18 H39A 2.8894 no .
C18 H12 3.3920 no .
C19 H16 2.8030 no .
C19 H18A 3.3997 no .
C19 H18B 2.6795 no .
C19 H22C 2.8413 no .
C19 H24B 3.3201 no .
C19 H42 2.6744 no .
C19 H12 2.6349 no .
C19 H29 2.6697 no .
C20 H11 2.3512 no .
C20 H17 2.7386 no .
C20 H18B 2.5717 no .
C20 H22C 3.3421 no .
C20 H40 3.2593 no .
C20 H50 3.2649 no .
C21 H15A 2.5928 no .
C21 H15B 2.7544 no .
C21 H18A 2.5162 no .
C21 H18B 2.7715 no .
C21 H22A 2.6649 no .
C21 H22B 2.6361 no .
C21 H22C 3.3311 no .
C21 H36C 3.5189 no .
C21 H37B 3.2512 no .
C22 H15A 3.3621 no .
C22 H15B 2.6325 no .
C22 H16 2.7815 no .
C22 H18A 3.3645 no .
C22 H18B 2.6259 no .
C22 H19 2.9621 no .
C22 H21A 2.6438 no .
C22 H21B 3.3299 no .
C22 H21C 2.6604 no .
C22 H37B 3.1268 no .
C22 H29 3.0041 no .
C23 H16 2.8651 no .
C23 H12 2.8356 no .
C24 H13 3.3936 no .
C24 H16 2.7227 no .
C24 H25A 2.6486 no .
C24 H25B 2.6470 no .
C24 H25C 3.3263 no .
C24 H26A 3.3743 no .
C24 H26B 2.7259 no .
C24 H26C 2.7271 no .
C24 H12 2.8419 no .
C25 H13 2.8299 no .
C25 H24A 2.6815 no .
C25 H24B 3.3244 no .
C25 H24C 2.6167 no .
C25 H26A 2.6463 no .
C25 H26B 2.5983 no .
C25 H26C 3.3080 no .
C25 H30A 3.4487 no .
C25 H48A 2.6733 no .
C25 H49B 3.2431 no .
C26 H13 2.5748 no .
C26 H24A 3.3739 no .
C26 H24B 2.7247 no .
C26 H24C 2.7289 no .
C26 H25A 3.3089 no .
C26 H25B 2.6190 no .
C26 H25C 2.6244 no .
C26 H30B 3.5711 no .
C26 H33A 3.1424 no .
C26 H35A 3.3481 no .
C26 H35B 2.8033 no .
C26 H12 2.6937 no .
C28 H42 3.2585 no .
C28 H29 3.2414 no .
C29 H11 3.5102 no .
C29 H18B 2.9614 no .
C29 H19 2.5708 no .
C29 H22B 3.1105 no .
C29 H22C 3.1072 no .
C29 H28 3.2499 no .
C29 H42 3.2362 no .
C30 H13 3.0198 no .
C30 H25C 3.0346 no .
C30 H26A 3.4682 no .
C30 H33A 3.4846 no .
C30 H34A 3.2039 no .
C30 H34C 3.1307 no .
C30 H38A 3.1964 no .
C30 H38B 3.1283 no .
C31 H36A 3.2241 no .
C31 H36B 3.1147 no .
C31 H39B 3.1162 no .
C31 H39C 3.1208 no .
C31 H43C 2.8582 no .
C31 H46A 3.1600 no .
C32 H34B 3.3360 no .
C32 H37A 3.1314 no .
C32 H37C 3.0421 no .
C32 H38C 2.9160 no .
C32 H44A 3.1071 no .
C32 H44C 3.4476 no .
C32 H45A 3.2903 no .
C32 H45B 3.1619 no .
C33 H26A 3.2552 no .
C33 H30B 3.3688 no .
C33 H35A 3.2412 no .
C33 H41A 3.2001 no .
C33 H41B 3.1423 no .
C33 H46B 3.1706 no .
C33 H46C 3.1722 no .
C34 H30B 3.1672 no .
C34 H30C 3.1686 no .
C34 H32B 3.3443 no .
C34 H37A 3.1731 no .
C34 H38B 3.2149 no .
C34 H38C 3.2122 no .
C34 H41A 3.2430 no .
C35 H26B 3.3665 no .
C35 H26C 2.8839 no .
C35 H33B 3.4322 no .
C35 H43A 3.1637 no .
C35 H43B 3.0851 no .
C35 H47B 3.1390 no .
C35 H47C 3.1435 no .
C36 H18A 3.0296 no .
C36 H31A 3.2083 no .
C36 H31C 3.1305 no .
C36 H39A 3.2468 no .
C36 H39B 3.1658 no .
C36 H41C 3.2397 no .
C37 H15B 2.7840 no .
C37 H21A 3.0235 no .
C37 H22A 3.2656 no .
C37 H32B 3.0936 no .
C37 H32C 3.0867 no .
C37 H34B 3.2983 no .
C37 H45B 3.1544 no .
C37 H45C 3.1480 no .
C38 H30A 3.1849 no .
C38 H30C 3.1383 no .
C38 H32A 3.4815 no .
C38 H32B 3.2392 no .
C38 H34B 3.2105 no .
C38 H34C 3.2135 no .
C38 H44C 3.2467 no .
C38 H48B 3.4127 no .
C39 H17 2.8578 no .
C39 H18A 3.1939 no .
C39 H31B 3.1143 no .
C39 H31C 3.1232 no .
C39 H36B 3.2049 no .
C39 H36C 3.2054 no .
C39 H42 3.3319 no .
C39 H47A 3.2837 no .
C40 H50 3.2330 no .
C41 H15A 3.5311 no .
C41 H30B 3.5505 no .
C41 H33A 3.1914 no .
C41 H33C 3.1455 no .
C41 H34A 3.2113 no .
C41 H36A 3.2889 no .
C41 H46A 3.2359 no .
C41 H46B 3.1828 no .
C42 H11 2.5554 no .
C42 H17 2.9092 no .
C42 H18B 3.1459 no .
C42 H19 3.3218 no .
C42 H28 3.2618 no .
C42 H39A 3.1167 no .
C42 H29 3.2346 no .
C43 H31A 3.5840 no .
C43 H31B 3.0445 no .
C43 H35A 3.1480 no .
C43 H35C 3.1009 no .
C43 H46C 3.3781 no .
C43 H47A 3.2486 no .
C43 H47B 3.1655 no .
C44 H32A 2.8564 no .
C44 H38A 3.4941 no .
C44 H45A 3.1772 no .
C44 H48B 3.1068 no .
C44 H48C 3.1091 no .
C44 H49A 3.2335 no .
C44 H49C 3.1120 no .
C45 H32A 3.2699 no .
C45 H32C 3.1858 no .
C45 H37B 3.1401 no .
C45 H37C 3.1609 no .
C45 H44A 3.1127 no .
C45 H49A 3.2213 no .
C46 H31A 2.9127 no .
C46 H33B 3.1674 no .
C46 H33C 3.1739 no .
C46 H41B 3.2132 no .
C46 H41C 3.2080 no .
C46 H43A 3.4035 no .
C47 H17 3.5064 no .
C47 H35B 3.1444 no .
C47 H35C 3.1396 no .
C47 H39C 3.3598 no .
C47 H43B 3.2039 no .
C47 H43C 3.2087 no .
C48 H25A 2.9984 no .
C48 H25C 3.1538 no .
C48 H38A 3.3020 no .
C48 H44B 3.1079 no .
C48 H44C 3.1090 no .
C48 H49B 3.2046 no .
C48 H49C 3.2072 no .
C49 H25A 2.9213 no .
C49 H44A 3.2085 no .
C49 H44B 3.1363 no .
C49 H45A 3.3139 no .
C49 H48A 3.2526 no .
C49 H48C 3.1616 no .
C50 H40 3.2292 no .
H11 H17 2.8583 no .
H11 H19 2.5415 no .
H11 H42 2.2996 no .
H11 H47C 2.7852 no .
H11 H12 3.2011 no .
H13 H15A 2.5805 no .
H13 H15B 2.7875 no .
H13 H16 2.8668 no .
H13 H24B 3.5979 no .
H13 H25A 3.1812 no .
H13 H25C 2.6453 no .
H13 H26A 2.3490 no .
H13 H26B 3.4885 no .
H13 H26C 2.8286 no .
H13 H30A 3.3176 no .
H13 H30B 2.3741 no .
H13 H33A 3.5093 no .
H13 H34A 3.2095 no .
H13 H41A 3.1342 no .
H13 H12 3.2048 no .
H15A H16 2.8578 no .
H15A H18A 2.7163 no .
H15A H21A 2.8415 no .
H15A H21B 2.3915 no .
H15A H21C 3.5058 no .
H15A H22A 3.5320 no .
H15A H34A 2.8587 no .
H15A H37A 3.5673 no .
H15A H37B 3.5682 no .
H15A H41A 2.7541 no .
H15A H41C 3.5151 no .
H15A H12 3.5790 no .
H15B H16 2.3932 no .
H15B H21A 2.5813 no .
H15B H21B 3.0565 no .
H15B H22A 2.4266 no .
H15B H22B 3.5339 no .
H15B H22C 2.9089 no .
H15B H34A 3.2344 no .
H15B H37A 2.7051 no .
H15B H37B 2.2327 no .
H16 H17 3.5673 no .
H16 H19 2.2109 no .
H16 H22A 3.1127 no .
H16 H22C 2.2251 no .
H16 H24A 2.6198 no .
H16 H24B 2.3775 no .
H16 H26C 3.5760 no .
H16 H12 2.4007 no .
H17 H18A 2.2066 no .
H17 H18B 2.4194 no .
H17 H19 2.8668 no .
H17 H39A 2.2505 no .
H17 H39C 2.9531 no .
H17 H42 2.5715 no .
H17 H47A 3.3092 no .
H17 H47C 3.0714 no .
H17 H12 2.4122 no .
H18A H21A 3.4457 no .
H18A H21B 2.3220 no .
H18A H21C 2.7218 no .
H18A H22B 3.5327 no .
H18A H36C 2.2807 no .
H18A H39A 2.4985 no .
H18B H19 3.0243 no .
H18B H21B 3.0973 no .
H18B H21C 2.5927 no .
H18B H22A 3.5432 no .
H18B H22B 2.4619 no .
H18B H22C 2.8479 no .
H18B H39A 2.7406 no .
H18B H42 3.4904 no .
H18B H29 3.2100 no .
H19 H22B 3.3208 no .
H19 H22C 2.1492 no .
H19 H24B 2.9579 no .
H19 H12 2.8367 no .
H19 H29 2.3505 no .
H21A H22A 2.4600 no .
H21A H22B 2.8953 no .
H21A H22C 3.5520 no .
H21A H37A 2.8144 no .
H21A H37B 2.4557 no .
H21A H37C 3.3915 no .
H21B H22A 3.5564 no .
H21B H22B 3.5423 no .
H21B H36C 2.7438 no .
H21C H22A 2.9620 no .
H21C H22B 2.4469 no .
H21C H22C 3.5512 no .
H22A H37B 2.2856 no .
H22B H29 2.6639 no .
H22C H29 2.4832 no .
H24A H25A 2.4874 no .
H24A H25B 2.9730 no .
H24A H25C 3.5734 no .
H24A H49B 3.2697 no .
H24A H12 3.4794 no .
H24B H25A 3.5611 no .
H24B H25B 3.5292 no .
H24B H26B 3.0107 no .
H24B H26C 2.5533 no .
H24B H12 2.1200 no .
H24C H25A 2.8801 no .
H24C H25B 2.4163 no .
H24C H25C 3.5232 no .
H24C H26B 2.5565 no .
H24C H26C 3.0187 no .
H24C H12 3.4692 no .
H25A H26A 3.5442 no .
H25A H26B 3.5045 no .
H25A H48A 2.3850 no .
H25A H49A 3.4610 no .
H25A H49B 2.2970 no .
H25B H26A 2.9289 no .
H25B H26B 2.3880 no .
H25B H26C 3.5095 no .
H25B H48A 2.7785 no .
H25B H49B 3.5009 no .
H25C H26A 2.4451 no .
H25C H26B 2.8666 no .
H25C H26C 3.5361 no .
H25C H30A 2.4776 no .
H25C H30B 2.9373 no .
H25C H48A 2.4203 no .
H25C H48B 3.3937 no .
H26A H30A 3.3575 no .
H26A H30B 2.7208 no .
H26A H33A 2.3131 no .
H26A H33B 3.5443 no .
H26A H35A 3.3188 no .
H26A H35B 3.2429 no .
H26A H12 3.2866 no .
H26B H35A 3.2381 no .
H26B H35B 2.6295 no .
H26B H12 3.3436 no .
H26C H33A 3.1870 no .
H26C H35A 2.9379 no .
H26C H35B 2.1947 no .
H26C H12 1.9148 no .
H28 H40 2.3334 no .
H28 H50 2.3219 no .
H30A H38A 3.0543 no .
H30A H38B 3.3793 no .
H30A H48A 3.5065 no .
H30A H48B 3.3595 no .
H30B H33A 2.6366 no .
H30B H33C 3.3691 no .
H30B H34A 3.0407 no .
H30B H34C 3.3490 no .
H30B H41A 2.8780 no .
H30B H41B 3.5356 no .
H30C H34A 3.4538 no .
H30C H34C 2.9654 no .
H30C H38A 3.4095 no .
H30C H38B 2.9341 no .
H31A H36A 3.1029 no .
H31A H36B 3.3806 no .
H31A H43A 3.5441 no .
H31A H43C 2.8762 no .
H31A H46A 2.2845 no .
H31A H46C 2.8065 no .
H31B H39B 3.3368 no .
H31B H39C 2.9365 no .
H31B H43A 3.4408 no .
H31B H43C 2.1375 no .
H31B H47A 3.4602 no .
H31C H36A 3.4248 no .
H31C H36B 2.9067 no .
H31C H39B 2.9411 no .
H31C H39C 3.3556 no .
H32A H38C 2.6339 no .
H32A H44A 2.3536 no .
H32A H44C 2.5691 no .
H32A H45A 3.1897 no .
H32A H45B 3.4359 no .
H32B H34B 2.5584 no .
H32B H37A 2.9531 no .
H32B H37C 3.2560 no .
H32B H38C 2.4206 no .
H32C H37A 3.3701 no .
H32C H37C 2.8528 no .
H32C H45A 3.4983 no .
H32C H45B 2.9665 no .
H33A H35A 3.1185 no .
H33A H41A 3.0596 no .
H33A H41B 3.3959 no .
H33B H35A 2.5884 no .
H33B H43A 3.1016 no .
H33B H46B 3.4012 no .
H33B H46C 3.0051 no .
H33C H41A 3.4128 no .
H33C H41B 2.9510 no .
H33C H46B 3.0102 no .
H33C H46C 3.4127 no .
H34A H37A 3.0513 no .
H34A H41A 2.4478 no .
H34A H41B 3.2944 no .
H34A H41C 3.4728 no .
H34B H37A 2.5084 no .
H34B H38B 3.4519 no .
H34B H38C 3.0558 no .
H34C H38B 3.0617 no .
H34C H38C 3.4523 no .
H34C H41A 3.3321 no .
H34C H41B 3.4770 no .
H35A H43A 3.0161 no .
H35A H43B 3.3335 no .
H35B H47B 3.3752 no .
H35B H47C 2.9762 no .
H35B H12 3.1837 no .
H35C H43A 3.3777 no .
H35C H43B 2.8845 no .
H35C H47B 2.9664 no .
H35C H47C 3.3746 no .
H36A H41C 2.4683 no .
H36A H46A 2.9390 no .
H36B H39A 3.5000 no .
H36B H39B 3.0078 no .
H36C H39A 3.0933 no .
H36C H39B 3.3862 no .
H36C H41C 3.2867 no .
H37B H45B 3.3745 no .
H37B H45C 2.9681 no .
H37C H45B 2.9968 no .
H37C H45C 3.3948 no .
H38A H44C 2.7622 no .
H38A H48B 2.5193 no .
H38C H44C 2.8957 no .
H39A H42 2.7908 no .
H39C H42 2.9783 no .
H39C H47A 2.4694 no .
H40 H42 2.3285 no .
H41B H46A 3.4898 no .
H41B H46B 3.0305 no .
H41C H46A 3.0810 no .
H41C H46B 3.4073 no .
H42 H47A 3.4099 no .
H42 H47C 3.3888 no .
H43A H46C 2.6118 no .
H43B H47A 3.5031 no .
H43B H47B 3.0093 no .
H43C H46C 3.3788 no .
H43C H47A 3.1018 no .
H43C H47B 3.3920 no .
H44A H45A 2.3704 no .
H44A H45B 3.5790 no .
H44A H49A 3.1101 no .
H44A H49C 3.3712 no .
H44B H48B 3.3320 no .
H44B H48C 2.9258 no .
H44B H49A 3.4403 no .
H44B H49C 2.9072 no .
H44C H48B 2.9246 no .
H44C H48C 3.3367 no .
H45A H49A 2.5642 no .
H45C H49A 3.1200 no .
H47C H12 3.2291 no .
H48A H49B 3.0982 no .
H48A H49C 3.5098 no .
H48C H49B 3.3775 no .
H48C H49C 3.0055 no .
H29 H50 2.3301 no .
Si4 H46B 3.5548 no 2_577
O11 H28 3.2032 no 2_666
O11 H36B 3.0185 no 1_655
O11 H36C 3.4375 no 1_655
O11 H50 3.3966 no 2_666
C18 H28 3.2026 no 2_566
C21 H24A 3.5325 no 1_455
C21 H24C 3.4623 no 1_455
C21 H28 3.1636 no 2_566
C21 H37C 3.4710 no 2_576
C21 H40 3.5487 no 2_566
C21 H45B 3.1603 no 2_576
C22 H37C 3.4326 no 2_576
C22 H49A 3.1344 no 2_676
C22 H49C 3.5387 no 2_676
C24 H21B 3.0241 no 1_655
C24 H41C 3.5321 no 1_655
C25 H33C 3.1929 no 2_677
C25 H34C 3.5028 no 1_655
C26 H41C 3.4427 no 1_655
C28 H11 2.9124 no 2_666
C28 H18B 3.3589 no 2_566
C28 H21C 3.1569 no 2_566
C28 H36C 3.5065 no 2_566
C29 H11 3.5629 no 2_666
C29 H44A 3.4311 no 2_676
C29 H44B 3.4863 no 2_676
C30 H33B 3.5432 no 2_677
C30 H35A 3.3597 no 2_677
C30 H46B 3.5318 no 2_577
C31 H43A 3.5407 no 2_567
C31 H48C 3.5271 no 1_445
C32 H39C 3.3736 no 1_565
C32 H40 2.9218 no 1_565
C32 H42 3.5972 no 1_565
C32 H49C 3.3785 no 1_455
C33 H25C 3.2738 no 2_677
C33 H30A 3.1190 no 2_677
C33 H48A 3.3121 no 2_677
C34 H25B 3.1738 no 1_455
C34 H46B 3.3352 no 2_577
C35 H36A 3.4540 no 1_655
C35 H43B 3.5245 no 2_667
C35 H46A 3.3992 no 1_655
C36 H28 3.3887 no 2_566
C36 H35B 3.3888 no 1_455
C36 H47C 3.5398 no 1_455
C37 H37B 3.4937 no 2_576
C37 H37C 3.2782 no 2_576
C37 H49B 3.5356 no 1_455
C38 H46B 3.2539 no 2_577
C38 H47A 3.3430 no 1_565
C39 H50 3.2215 no 2_566
C40 H21C 3.1764 no 2_566
C40 H32A 3.4327 no 1_545
C40 H32C 3.1510 no 1_545
C41 H24C 3.4247 no 1_455
C41 H25B 3.5765 no 1_455
C41 H26B 3.2467 no 1_455
C42 H32A 3.4782 no 1_545
C43 H31A 3.4502 no 2_567
C43 H31C 3.5857 no 2_567
C43 H35C 3.4742 no 2_667
C43 H43B 3.3765 no 2_667
C44 H47A 3.5601 no 1_565
C44 H47B 3.4921 no 1_565
C44 H29 3.3549 no 2_676
C44 H50 3.1798 no 2_676
C45 H40 3.5244 no 1_565
C46 H30C 3.5793 no 2_577
C46 H34C 3.4314 no 2_577
C46 H38B 2.9516 no 2_577
C47 H36B 3.4422 no 1_655
C47 H38A 3.4697 no 1_545
C47 H44C 2.8994 no 1_545
C48 H31C 3.4885 no 1_665
C48 H33B 3.2429 no 2_677
C48 H46C 3.5996 no 2_677
C49 H22A 3.5001 no 2_676
C49 H22B 3.4167 no 2_676
C49 H32B 3.5820 no 1_655
C49 H34B 3.5230 no 1_655
C49 H37A 3.4663 no 1_655
C50 H11 2.7762 no 2_666
C50 H39B 3.2614 no 2_566
C50 H44B 3.1325 no 2_676
H11 C28 2.9124 no 2_666
H11 C29 3.5629 no 2_666
H11 C50 2.7762 no 2_666
H11 H28 2.9655 no 2_666
H11 H36B 2.9628 no 1_655
H11 H36C 3.5433 no 1_655
H11 H44B 3.5428 no 1_545
H11 H50 2.6974 no 2_666
H15A H24C 3.5323 no 1_455
H18A H28 2.7597 no 2_566
H18B C28 3.3589 no 2_566
H18B H28 2.7948 no 2_566
H19 H45A 3.4246 no 2_676
H19 H45B 3.5601 no 2_676
H21A H24A 3.3142 no 1_455
H21A H24C 3.5472 no 1_455
H21A H37C 2.7808 no 2_576
H21A H45B 2.8602 no 2_576
H21B C24 3.0241 no 1_455
H21B H24A 2.9326 no 1_455
H21B H24B 3.0580 no 1_455
H21B H24C 2.5853 no 1_455
H21B H28 3.0172 no 2_566
H21B H45B 3.4471 no 2_576
H21C C28 3.1569 no 2_566
H21C C40 3.1764 no 2_566
H21C H28 2.5376 no 2_566
H21C H32C 3.0696 no 2_576
H21C H37C 3.3777 no 2_576
H21C H40 2.5748 no 2_566
H21C H45B 2.7091 no 2_576
H22A C49 3.5001 no 2_676
H22A H37C 2.7704 no 2_576
H22A H49A 2.8300 no 2_676
H22A H49C 3.4114 no 2_676
H22B C49 3.4167 no 2_676
H22B H32C 3.0775 no 2_576
H22B H37C 3.2911 no 2_576
H22B H49A 2.9843 no 2_676
H22B H49C 2.9482 no 2_676
H22C H45A 3.0265 no 2_676
H22C H45C 3.5585 no 2_676
H22C H49A 3.0580 no 2_676
H24A C21 3.5325 no 1_655
H24A H21A 3.3142 no 1_655
H24A H21B 2.9326 no 1_655
H24A H45B 3.4568 no 2_676
H24B H21B 3.0580 no 1_655
H24B H36A 3.4481 no 1_655
H24B H36C 3.2274 no 1_655
H24C C21 3.4623 no 1_655
H24C C41 3.4247 no 1_655
H24C H15A 3.5323 no 1_655
H24C H21A 3.5472 no 1_655
H24C H21B 2.5853 no 1_655
H24C H34A 3.4451 no 1_655
H24C H36A 3.2993 no 1_655
H24C H36C 3.2211 no 1_655
H24C H41A 3.4001 no 1_655
H24C H41C 2.6790 no 1_655
H25A H34B 3.4276 no 1_655
H25A H34C 3.4891 no 1_655
H25B C34 3.1738 no 1_655
H25B C41 3.5765 no 1_655
H25B H33C 2.7700 no 2_677
H25B H34A 2.9717 no 1_655
H25B H34B 3.3054 no 1_655
H25B H34C 2.7376 no 1_655
H25B H41B 3.2770 no 1_655
H25B H41C 3.2739 no 1_655
H25C C33 3.2738 no 2_677
H25C H33A 3.5875 no 2_677
H25C H33B 3.0494 no 2_677
H25C H33C 2.7239 no 2_677
H26B C41 3.2467 no 1_655
H26B H30C 3.2763 no 2_677
H26B H36A 3.3939 no 1_655
H26B H41B 3.0706 no 1_655
H26B H41C 2.5561 no 1_655
H26C H36A 3.5494 no 1_655
H28 O11 3.2032 no 2_666
H28 C18 3.2026 no 2_566
H28 C21 3.1636 no 2_566
H28 C36 3.3887 no 2_566
H28 H11 2.9655 no 2_666
H28 H18A 2.7597 no 2_566
H28 H18B 2.7948 no 2_566
H28 H21B 3.0172 no 2_566
H28 H21C 2.5376 no 2_566
H28 H36B 3.3170 no 2_566
H28 H36C 2.6690 no 2_566
H28 H39A 3.2278 no 2_566
H30A C33 3.1190 no 2_677
H30A H33A 2.9970 no 2_677
H30A H33B 2.5765 no 2_677
H30A H33C 3.3059 no 2_677
H30A H35A 2.8370 no 2_677
H30C C46 3.5793 no 2_577
H30C H26B 3.2763 no 2_677
H30C H35A 3.0349 no 2_677
H30C H41B 3.3809 no 2_577
H30C H46A 3.5931 no 2_577
H30C H46B 2.7759 no 2_577
H31A C43 3.4502 no 2_567
H31A H35C 3.4086 no 1_455
H31A H43A 3.3189 no 2_567
H31A H43B 3.4859 no 2_567
H31A H43C 2.9935 no 2_567
H31B H38B 3.5099 no 1_545
H31B H46C 3.1441 no 2_567
H31B H48C 3.4764 no 1_445
H31C C43 3.5857 no 2_567
H31C C48 3.4885 no 1_445
H31C H43A 3.0865 no 2_567
H31C H43B 3.5636 no 2_567
H31C H43C 3.5425 no 2_567
H31C H46C 3.5381 no 2_567
H31C H47B 3.3826 no 1_455
H31C H48B 3.3739 no 1_445
H31C H48C 2.7400 no 1_445
H32A C40 3.4327 no 1_565
H32A C42 3.4782 no 1_565
H32A H39C 2.9525 no 1_565
H32A H40 2.7653 no 1_565
H32A H42 2.8610 no 1_565
H32A H47A 3.5004 no 1_565
H32B C49 3.5820 no 1_455
H32B H39B 3.5114 no 1_565
H32B H39C 3.1570 no 1_565
H32B H49B 3.5087 no 1_455
H32B H49C 2.7975 no 1_455
H32C C40 3.1510 no 1_565
H32C H21C 3.0696 no 2_576
H32C H22B 3.0775 no 2_576
H32C H39C 3.4726 no 1_565
H32C H40 2.2959 no 1_565
H32C H42 3.4551 no 1_565
H32C H49C 3.1006 no 1_455
H33A H25C 3.5875 no 2_677
H33A H30A 2.9970 no 2_677
H33B C30 3.5432 no 2_677
H33B C48 3.2429 no 2_677
H33B H25C 3.0494 no 2_677
H33B H30A 2.5765 no 2_677
H33B H48A 2.7414 no 2_677
H33B H48B 2.8718 no 2_677
H33C C25 3.1929 no 2_677
H33C H25B 2.7700 no 2_677
H33C H25C 2.7239 no 2_677
H33C H30A 3.3059 no 2_677
H33C H34C 3.3044 no 2_577
H33C H41B 3.5925 no 2_577
H33C H48A 3.0289 no 2_677
H34A H24C 3.4451 no 1_455
H34A H25B 2.9717 no 1_455
H34B C49 3.5230 no 1_455
H34B H25A 3.4276 no 1_455
H34B H25B 3.3054 no 1_455
H34B H48A 3.3149 no 1_455
H34B H48C 3.5873 no 1_455
H34B H49B 2.8633 no 1_455
H34B H49C 3.3668 no 1_455
H34C C25 3.5028 no 1_455
H34C C46 3.4314 no 2_577
H34C H25A 3.4891 no 1_455
H34C H25B 2.7376 no 1_455
H34C H33C 3.3044 no 2_577
H34C H46B 2.5327 no 2_577
H34C H48A 2.9981 no 1_455
H35A C30 3.3597 no 2_677
H35A H30A 2.8370 no 2_677
H35A H30C 3.0349 no 2_677
H35A H38A 3.3350 no 2_677
H35A H38B 3.4505 no 2_677
H35B C36 3.3888 no 1_655
H35B H36A 2.6462 no 1_655
H35B H36B 3.2660 no 1_655
H35B H46A 3.2125 no 1_655
H35C C43 3.4742 no 2_667
H35C H31A 3.4086 no 1_655
H35C H36A 3.4358 no 1_655
H35C H38A 3.4776 no 2_677
H35C H38B 3.2019 no 2_677
H35C H43B 2.6872 no 2_667
H35C H43C 3.4240 no 2_667
H35C H46A 2.8265 no 1_655
H36A C35 3.4540 no 1_455
H36A H24B 3.4481 no 1_455
H36A H24C 3.2993 no 1_455
H36A H26B 3.3939 no 1_455
H36A H26C 3.5494 no 1_455
H36A H35B 2.6462 no 1_455
H36A H35C 3.4358 no 1_455
H36B O11 3.0185 no 1_455
H36B C47 3.4422 no 1_455
H36B H11 2.9628 no 1_455
H36B H28 3.3170 no 2_566
H36B H35B 3.2660 no 1_455
H36B H44B 3.5314 no 1_445
H36B H47B 3.4071 no 1_455
H36B H47C 2.6728 no 1_455
H36B H50 3.0751 no 2_566
H36C O11 3.4375 no 1_455
H36C C28 3.5065 no 2_566
H36C H11 3.5433 no 1_455
H36C H24B 3.2274 no 1_455
H36C H24C 3.2211 no 1_455
H36C H28 2.6690 no 2_566
H36C H50 3.5172 no 2_566
H37A C49 3.4663 no 1_455
H37A H49B 2.8016 no 1_455
H37A H49C 3.3638 no 1_455
H37B C37 3.4937 no 2_576
H37B H37B 3.4060 no 2_576
H37B H37C 2.7532 no 2_576
H37C C21 3.4710 no 2_576
H37C C22 3.4326 no 2_576
H37C C37 3.2782 no 2_576
H37C H21A 2.7808 no 2_576
H37C H21C 3.3777 no 2_576
H37C H22A 2.7704 no 2_576
H37C H22B 3.2911 no 2_576
H37C H37B 2.7532 no 2_576
H37C H37C 2.9465 no 2_576
H37C H49B 3.4124 no 1_455
H37C H49C 3.4703 no 1_455
H38A C47 3.4697 no 1_565
H38A H35A 3.3350 no 2_677
H38A H35C 3.4776 no 2_677
H38A H47A 3.0748 no 1_565
H38A H47B 2.9579 no 1_565
H38B C46 2.9516 no 2_577
H38B H31B 3.5099 no 1_565
H38B H35A 3.4505 no 2_677
H38B H35C 3.2019 no 2_677
H38B H43C 3.4956 no 1_565
H38B H46A 2.9125 no 2_577
H38B H46B 2.4257 no 2_577
H38B H46C 3.0486 no 2_577
H38B H47A 3.5951 no 1_565
H38C H39C 3.1621 no 1_565
H38C H47A 2.8638 no 1_565
H38C H47B 3.5484 no 1_565
H39A H28 3.2278 no 2_566
H39A H50 3.1650 no 2_566
H39B C50 3.2614 no 2_566
H39B H32B 3.5114 no 1_545
H39B H44B 3.0498 no 1_445
H39B H48C 3.5515 no 1_445
H39B H50 2.5001 no 2_566
H39C C32 3.3736 no 1_545
H39C H32A 2.9525 no 1_545
H39C H32B 3.1570 no 1_545
H39C H32C 3.4726 no 1_545
H39C H38C 3.1621 no 1_545
H40 C21 3.5487 no 2_566
H40 C32 2.9218 no 1_545
H40 C45 3.5244 no 1_545
H40 H21C 2.5748 no 2_566
H40 H32A 2.7653 no 1_545
H40 H32C 2.2959 no 1_545
H40 H44A 3.5310 no 1_545
H40 H45A 3.4572 no 1_545
H40 H45B 2.9679 no 1_545
H41A H24C 3.4001 no 1_455
H41B H25B 3.2770 no 1_455
H41B H26B 3.0706 no 1_455
H41B H30C 3.3809 no 2_577
H41B H33C 3.5925 no 2_577
H41B H41B 3.3764 no 2_577
H41C C24 3.5321 no 1_455
H41C C26 3.4427 no 1_455
H41C H24C 2.6790 no 1_455
H41C H25B 3.2739 no 1_455
H41C H26B 2.5561 no 1_455
H42 C32 3.5972 no 1_545
H42 H32A 2.8610 no 1_545
H42 H32C 3.4551 no 1_545
H42 H44A 3.1587 no 1_545
H42 H44C 3.4116 no 1_545
H43A C31 3.5407 no 2_567
H43A H31A 3.3189 no 2_567
H43A H31C 3.0865 no 2_567
H43A H48B 2.9804 no 2_677
H43A H48C 3.5989 no 2_677
H43B C35 3.5245 no 2_667
H43B C43 3.3765 no 2_667
H43B H31A 3.4859 no 2_567
H43B H31C 3.5636 no 2_567
H43B H35C 2.6872 no 2_667
H43B H43B 2.4932 no 2_667
H43B H47B 3.0274 no 2_667
H43C H31A 2.9935 no 2_567
H43C H31C 3.5425 no 2_567
H43C H35C 3.4240 no 2_667
H43C H38B 3.4956 no 1_545
H44A C29 3.4311 no 2_676
H44A H40 3.5310 no 1_565
H44A H42 3.1587 no 1_565
H44A H29 2.7766 no 2_676
H44A H50 3.2022 no 2_676
H44B C29 3.4863 no 2_676
H44B C50 3.1325 no 2_676
H44B H11 3.5428 no 1_565
H44B H36B 3.5314 no 1_665
H44B H39B 3.0498 no 1_665
H44B H47B 3.5084 no 1_565
H44B H47C 3.4435 no 1_565
H44B H29 3.0709 no 2_676
H44B H50 2.3564 no 2_676
H44C C47 2.8994 no 1_565
H44C H42 3.4116 no 1_565
H44C H47A 2.6303 no 1_565
H44C H47B 2.6682 no 1_565
H44C H47C 2.9115 no 1_565
H45A H19 3.4246 no 2_676
H45A H22C 3.0265 no 2_676
H45A H40 3.4572 no 1_565
H45A H29 2.9406 no 2_676
H45B C21 3.1603 no 2_576
H45B H19 3.5601 no 2_676
H45B H21A 2.8602 no 2_576
H45B H21B 3.4471 no 2_576
H45B H21C 2.7091 no 2_576
H45B H24A 3.4568 no 2_676
H45B H40 2.9679 no 1_565
H45C H22C 3.5585 no 2_676
H46A C35 3.3992 no 1_455
H46A H30C 3.5931 no 2_577
H46A H35B 3.2125 no 1_455
H46A H35C 2.8265 no 1_455
H46A H38B 2.9125 no 2_577
H46B Si4 3.5548 no 2_577
H46B C30 3.5318 no 2_577
H46B C34 3.3352 no 2_577
H46B C38 3.2539 no 2_577
H46B H30C 2.7759 no 2_577
H46B H34C 2.5327 no 2_577
H46B H38B 2.4257 no 2_577
H46C C48 3.5996 no 2_677
H46C H31B 3.1441 no 2_567
H46C H31C 3.5381 no 2_567
H46C H38B 3.0486 no 2_577
H46C H48A 3.3881 no 2_677
H46C H48B 3.5574 no 2_677
H46C H48C 3.2662 no 2_677
H47A C38 3.3430 no 1_545
H47A C44 3.5601 no 1_545
H47A H32A 3.5004 no 1_545
H47A H38A 3.0748 no 1_545
H47A H38B 3.5951 no 1_545
H47A H38C 2.8638 no 1_545
H47A H44C 2.6303 no 1_545
H47B C44 3.4921 no 1_545
H47B H31C 3.3826 no 1_655
H47B H36B 3.4071 no 1_655
H47B H38A 2.9579 no 1_545
H47B H38C 3.5484 no 1_545
H47B H43B 3.0274 no 2_667
H47B H44B 3.5084 no 1_545
H47B H44C 2.6682 no 1_545
H47B H48B 3.4274 no 1_545
H47C C36 3.5398 no 1_655
H47C H36B 2.6728 no 1_655
H47C H44B 3.4435 no 1_545
H47C H44C 2.9115 no 1_545
H48A C33 3.3121 no 2_677
H48A H33B 2.7414 no 2_677
H48A H33C 3.0289 no 2_677
H48A H34B 3.3149 no 1_655
H48A H34C 2.9981 no 1_655
H48A H46C 3.3881 no 2_677
H48B H31C 3.3739 no 1_665
H48B H33B 2.8718 no 2_677
H48B H43A 2.9804 no 2_677
H48B H46C 3.5574 no 2_677
H48B H47B 3.4274 no 1_565
H48C C31 3.5271 no 1_665
H48C H31B 3.4764 no 1_665
H48C H31C 2.7400 no 1_665
H48C H34B 3.5873 no 1_655
H48C H39B 3.5515 no 1_665
H48C H43A 3.5989 no 2_677
H48C H46C 3.2662 no 2_677
H49A C22 3.1344 no 2_676
H49A H22A 2.8300 no 2_676
H49A H22B 2.9843 no 2_676
H49A H22C 3.0580 no 2_676
H49A H29 3.5300 no 2_676
H49B C37 3.5356 no 1_655
H49B H32B 3.5087 no 1_655
H49B H34B 2.8633 no 1_655
H49B H37A 2.8016 no 1_655
H49B H37C 3.4124 no 1_655
H49C C22 3.5387 no 2_676
H49C C32 3.3785 no 1_655
H49C H22A 3.4114 no 2_676
H49C H22B 2.9482 no 2_676
H49C H32B 2.7975 no 1_655
H49C H32C 3.1006 no 1_655
H49C H34B 3.3668 no 1_655
H49C H37A 3.3638 no 1_655
H49C H37C 3.4703 no 1_655
H29 C44 3.3549 no 2_676
H29 H44A 2.7766 no 2_676
H29 H44B 3.0709 no 2_676
H29 H45A 2.9406 no 2_676
H29 H49A 3.5300 no 2_676
H50 O11 3.3966 no 2_666
H50 C39 3.2215 no 2_566
H50 C44 3.1798 no 2_676
H50 H11 2.6974 no 2_666
H50 H36B 3.0751 no 2_566
H50 H36C 3.5172 no 2_566
H50 H39A 3.1650 no 2_566
H50 H39B 2.5001 no 2_566
H50 H44A 3.2022 no 2_676
H50 H44B 2.3564 no 2_676

loop_
_geom_torsion_atom_site_label_1
_geom_torsion_atom_site_label_2
_geom_torsion_atom_site_label_3
_geom_torsion_atom_site_label_4
_geom_torsion
_geom_torsion_publ_flag
Si4 Si1 Si7 C44 -77.84(4) no
Si4 Si1 Si7 C48 40.88(5) no
Si4 Si1 Si7 C49 164.74(3) no
Si7 Si1 Si4 C30 -81.97(4) no
Si7 Si1 Si4 C34 155.61(3) no
Si7 Si1 Si4 C38 36.91(4) no
Si4 Si1 Si8 C32 43.12(4) no
Si4 Si1 Si8 C37 -73.91(4) no
Si4 Si1 Si8 C45 164.32(3) no
Si8 Si1 Si4 C30 166.89(3) no
Si8 Si1 Si4 C34 44.47(4) no
Si8 Si1 Si4 C38 -74.23(4) no
Si4 Si1 O10 C13 -12.83(13) no
O10 Si1 Si4 C30 45.61(7) no
O10 Si1 Si4 C34 -76.80(7) no
O10 Si1 Si4 C38 164.50(6) no
Si7 Si1 Si8 C32 -72.65(4) no
Si7 Si1 Si8 C37 170.31(4) no
Si7 Si1 Si8 C45 48.54(4) no
Si8 Si1 Si7 C44 34.38(4) no
Si8 Si1 Si7 C48 153.09(4) no
Si8 Si1 Si7 C49 -83.05(4) no
Si7 Si1 O10 C13 114.15(10) no
O10 Si1 Si7 C44 152.22(6) no
O10 Si1 Si7 C48 -89.07(7) no
O10 Si1 Si7 C49 34.79(7) no
Si8 Si1 O10 C13 -131.72(10) no
O10 Si1 Si8 C32 168.29(6) no
O10 Si1 Si8 C37 51.25(7) no
O10 Si1 Si8 C45 -70.52(6) no
Si3 Si2 Si5 C35 -64.60(4) no
Si3 Si2 Si5 C43 53.15(4) no
Si3 Si2 Si5 C47 172.77(3) no
Si5 Si2 Si3 C33 47.01(4) no
Si5 Si2 Si3 C41 164.09(3) no
Si5 Si2 Si3 C46 -74.75(4) no
Si3 Si2 Si6 C31 -64.87(4) no
Si3 Si2 Si6 C36 52.47(4) no
Si3 Si2 Si6 C39 176.63(3) no
Si6 Si2 Si3 C33 163.45(3) no
Si6 Si2 Si3 C41 -79.47(4) no
Si6 Si2 Si3 C46 41.70(4) no
Si3 Si2 O27 C12 162.75(10) no
O27 Si2 Si3 C33 -76.45(6) no
O27 Si2 Si3 C41 40.63(6) no
O27 Si2 Si3 C46 161.80(6) no
Si5 Si2 Si6 C31 53.26(4) no
Si5 Si2 Si6 C36 170.61(3) no
Si5 Si2 Si6 C39 -65.23(4) no
Si6 Si2 Si5 C35 179.48(3) no
Si6 Si2 Si5 C43 -62.77(4) no
Si6 Si2 Si5 C47 56.85(4) no
Si5 Si2 O27 C12 44.57(13) no
O27 Si2 Si5 C35 47.37(7) no
O27 Si2 Si5 C43 165.12(6) no
O27 Si2 Si5 C47 -75.26(6) no
Si6 Si2 O27 C12 -83.85(12) no
O27 Si2 Si6 C31 -173.66(6) no
O27 Si2 Si6 C36 -56.31(7) no
O27 Si2 Si6 C39 67.85(7) no
Si1 O10 C13 C16 132.31(12) no
Si1 O10 C13 C23 -101.89(15) no
Si2 O27 C12 C16 -177.97(10) no
Si2 O27 C12 C17 60.98(19) no
O27 C12 C16 C13 66.89(18) no
O27 C12 C16 C15 -59.66(16) no
O27 C12 C17 C18 65.28(18) no
O27 C12 C17 C19 -163.32(13) no
C16 C12 C17 C18 -54.12(19) no
C16 C12 C17 C19 77.27(18) no
C17 C12 C16 C13 -172.24(14) no
C17 C12 C16 C15 61.22(18) no
O10 C13 C16 C12 173.13(13) no
O10 C13 C16 C15 -61.44(17) no
O10 C13 C23 C24 -76.87(17) no
O10 C13 C23 C25 42.27(18) no
O10 C13 C23 C26 158.59(12) no
C16 C13 C23 C24 42.3(2) no
C16 C13 C23 C25 161.46(14) no
C16 C13 C23 C26 -82.22(18) no
C23 C13 C16 C12 51.7(2) no
C23 C13 C16 C15 177.16(14) no
C15 C14 C18 C17 -45.0(2) no
C18 C14 C15 C16 51.81(19) no
C21 C14 C15 C16 169.31(15) no
C22 C14 C15 C16 -72.8(2) no
C21 C14 C18 C17 -163.20(14) no
C22 C14 C18 C17 78.68(18) no
C14 C15 C16 C12 -61.37(19) no
C14 C15 C16 C13 167.85(14) no
C12 C17 C18 C14 47.2(2) no
C12 C17 C19 O11 58.99(19) no
C12 C17 C19 C20 -179.41(14) no
C18 C17 C19 O11 -172.28(13) no
C18 C17 C19 C20 -50.7(2) no
C19 C17 C18 C14 -81.95(18) no
O11 C19 C20 C29 -130.31(18) no
O11 C19 C20 C42 49.8(3) no
C17 C19 C20 C29 111.59(19) no
C17 C19 C20 C42 -68.3(3) no
C19 C20 C29 C50 -176.31(17) no
C19 C20 C42 C40 176.91(19) no
C29 C20 C42 C40 -3.0(4) no
C42 C20 C29 C50 3.6(4) no
C40 C28 C50 C29 -2.5(4) no
C50 C28 C40 C42 3.1(5) no
C20 C29 C50 C28 -0.9(4) no
C28 C40 C42 C20 -0.3(5) no
